data_4068044
loop_
_publ_author_name
'Kritchenkov, Andreii S.'
'Bokach, Nadezhda A.'
'Kuznetsov, Maxim L.'
'Dolgushin, Fedor M.'
'Tung, Tran Q.'
'Molchanov, Alexander P.'
'Kukushkin, Vadim Yu.'

_publ_section_title
;
 Facile and Reversible 1,3-Dipolar Cycloaddition of Aryl Ketonitrones to
 Platinum(II)-Bound Nitriles: Synthetic, Structural, and Theoretical
 Studies
;
_journal_issue 2
_journal_name_full Organometallics
_journal_page_first 687
_journal_paper_doi 10.1021/om201026n
_journal_volume 31
_journal_year 2012
_chemical_formula_moiety 'C48 H50 Cl2 N6 O2 Pt, 2(C H Cl3)'
_chemical_formula_sum 'C50 H52 Cl8 N6 O2 Pt'
_chemical_formula_weight 1247.67
_chemical_name_systematic
; 
 ? 
;
_space_group_IT_number 14
_symmetry_cell_setting monoclinic
_symmetry_space_group_name_Hall '-P 2ybc'
_symmetry_space_group_name_H-M 'P 1 21/c 1'
_atom_sites_solution_hydrogens geom
_atom_sites_solution_primary direct
_atom_sites_solution_secondary difmap
_audit_creation_method SHELXL-97
_cell_angle_alpha 90.00
_cell_angle_beta 95.3020(10)
_cell_angle_gamma 90.00
_cell_formula_units_Z 2
_cell_length_a 9.9980(4)
_cell_length_b 16.8602(6)
_cell_length_c 15.2853(6)
_cell_measurement_reflns_used 7036
_cell_measurement_temperature 100(2)
_cell_measurement_theta_max 29.15
_cell_measurement_theta_min 2.42
_cell_volume 2565.59(17)
_computing_cell_refinement 'Bruker SAINT'
_computing_data_collection 'Bruker APEX2'
_computing_data_reduction 'Bruker SAINT'
_computing_molecular_graphics 'Bruker SHELXTL'
_computing_publication_material 'Bruker SHELXTL'
_computing_structure_refinement 'SHELXL-97 (Sheldrick, 1997)'
_computing_structure_solution 'SHELXS-97 (Sheldrick, 1990)'
_diffrn_ambient_temperature 100(2)
_diffrn_measured_fraction_theta_full 0.998
_diffrn_measured_fraction_theta_max 0.998
_diffrn_measurement_device_type 'Bruker APEX-II CCD'
_diffrn_measurement_method '\f and \w scans'
_diffrn_radiation_monochromator graphite
_diffrn_radiation_source 'fine-focus sealed tube'
_diffrn_radiation_type MoK\a
_diffrn_radiation_wavelength 0.71073
_diffrn_reflns_av_R_equivalents 0.0559
_diffrn_reflns_av_sigmaI/netI 0.0481
_diffrn_reflns_limit_h_max 14
_diffrn_reflns_limit_h_min -14
_diffrn_reflns_limit_k_max 23
_diffrn_reflns_limit_k_min -23
_diffrn_reflns_limit_l_max 21
_diffrn_reflns_limit_l_min -21
_diffrn_reflns_number 32528
_diffrn_reflns_theta_full 30.00
_diffrn_reflns_theta_max 30.00
_diffrn_reflns_theta_min 1.80
_diffrn_standards_number 0
_exptl_absorpt_coefficient_mu 3.197
_exptl_absorpt_correction_T_max 0.883
_exptl_absorpt_correction_T_min 0.687
_exptl_absorpt_correction_type multi-scan
_exptl_absorpt_process_details SADABS
_exptl_crystal_colour yellow
_exptl_crystal_density_diffrn 1.615
_exptl_crystal_density_method 'not measured'
_exptl_crystal_description plate
_exptl_crystal_F_000 1248
_exptl_crystal_size_max 0.20
_exptl_crystal_size_mid 0.12
_exptl_crystal_size_min 0.04
_refine_diff_density_max 1.068
_refine_diff_density_min -0.706
_refine_diff_density_rms 0.110
_refine_ls_extinction_method none
_refine_ls_goodness_of_fit_ref 1.029
_refine_ls_hydrogen_treatment constr
_refine_ls_matrix_type full
_refine_ls_number_parameters 306
_refine_ls_number_reflns 7466
_refine_ls_number_restraints 0
_refine_ls_restrained_S_all 1.029
_refine_ls_R_factor_all 0.0509
_refine_ls_R_factor_gt 0.0273
_refine_ls_shift/su_max 0.001
_refine_ls_shift/su_mean 0.000
_refine_ls_structure_factor_coef Fsqd
_refine_ls_weighting_details 'calc w=1/[\s^2^(Fo^2^)+(0.0219P)^2^+0.0535P] where P=(Fo^2^+2Fc^2^)/3'
_refine_ls_weighting_scheme calc
_refine_ls_wR_factor_gt 0.0508
_refine_ls_wR_factor_ref 0.0587
_reflns_number_gt 5506
_reflns_number_total 7466
_reflns_threshold_expression >2sigma(I)
_cod_data_source_file om201026n_si_002.cif
_cod_data_source_block 33
_cod_depositor_comments
;
The following automatic conversions were performed:

'_symmetry_cell_setting' value 'Monoclinic' changed to 'monoclinic'
according to /home/saulius/struct/CIF-dictionaries/cif_core.dic
dictionary named 'cif_core.dic' version 2.4.1 from 2010-06-29.

Automatic conversion script
Id: cif_fix_values 1715 2011-07-08 13:25:40Z adriana 
;
_cod_original_sg_symbol_H-M 'P 21/c'
_cod_database_code 4068044

loop_
_symmetry_equiv_pos_as_xyz
'x, y, z'
'-x, y+1/2, -z+1/2'
'-x, -y, -z'
'x, -y-1/2, z-1/2'

loop_
_atom_site_label
_atom_site_type_symbol
_atom_site_fract_x
_atom_site_fract_y
_atom_site_fract_z
_atom_site_U_iso_or_equiv
_atom_site_adp_type
_atom_site_occupancy
_atom_site_symmetry_multiplicity
_atom_site_calc_flag
_atom_site_refinement_flags
Pt1 Pt 0.5000 0.5000 0.0000 0.00991(4) Uani 1 2 d S
Cl1 Cl 0.65620(6) 0.40624(4) -0.03180(4) 0.01559(13) Uani 1 1 d .
O1 O 0.53676(17) 0.51309(10) 0.27450(11) 0.0140(4) Uani 1 1 d .
N1 N 0.5567(2) 0.49331(14) 0.13124(13) 0.0125(4) Uani 1 1 d .
N2 N 0.6534(2) 0.55790(13) 0.25099(14) 0.0128(4) Uani 1 1 d .
N3 N 0.3556(2) 0.46081(13) 0.19764(15) 0.0149(5) Uani 1 1 d .
C1 C 0.4790(3) 0.48803(14) 0.19558(17) 0.0130(5) Uani 1 1 d .
C2 C 0.6946(2) 0.50968(16) 0.17392(16) 0.0123(5) Uani 1 1 d .
C3 C 0.2773(3) 0.48351(16) 0.27085(19) 0.0190(6) Uani 1 1 d .
H3A H 0.3329 0.4752 0.3271 0.023 Uiso 1 1 calc R
H3B H 0.1975 0.4488 0.2706 0.023 Uiso 1 1 calc R
C4 C 0.2321(3) 0.56909(18) 0.2650(2) 0.0272(7) Uani 1 1 d .
H4A H 0.1782 0.5810 0.3137 0.041 Uiso 1 1 calc R
H4B H 0.1779 0.5778 0.2090 0.041 Uiso 1 1 calc R
H4C H 0.3109 0.6039 0.2683 0.041 Uiso 1 1 calc R
C5 C 0.2922(3) 0.40693(16) 0.13071(18) 0.0176(6) Uani 1 1 d .
H5A H 0.3447 0.4068 0.0789 0.021 Uiso 1 1 calc R
H5B H 0.2005 0.4260 0.1116 0.021 Uiso 1 1 calc R
C6 C 0.2847(3) 0.32303(17) 0.16655(19) 0.0236(6) Uani 1 1 d .
H6A H 0.2422 0.2882 0.1208 0.035 Uiso 1 1 calc R
H6B H 0.2314 0.3230 0.2173 0.035 Uiso 1 1 calc R
H6C H 0.3756 0.3038 0.1847 0.035 Uiso 1 1 calc R
C7 C 0.7437(3) 0.56773(15) 0.32846(18) 0.0145(5) Uani 1 1 d .
C8 C 0.8411(3) 0.62672(16) 0.32472(18) 0.0165(6) Uani 1 1 d .
H8A H 0.8454 0.6571 0.2727 0.020 Uiso 1 1 calc R
C9 C 0.9313(3) 0.64062(17) 0.39716(19) 0.0191(6) Uani 1 1 d .
H9A H 0.9992 0.6797 0.3942 0.023 Uiso 1 1 calc R
C10 C 0.9234(3) 0.59821(18) 0.47371(19) 0.0218(6) Uani 1 1 d .
H10A H 0.9852 0.6084 0.5235 0.026 Uiso 1 1 calc R
C11 C 0.8255(3) 0.54094(19) 0.47777(19) 0.0224(6) Uani 1 1 d .
H11A H 0.8195 0.5124 0.5308 0.027 Uiso 1 1 calc R
C12 C 0.7353(3) 0.52458(17) 0.40484(19) 0.0178(6) Uani 1 1 d .
H12A H 0.6692 0.4844 0.4075 0.021 Uiso 1 1 calc R
C13 C 0.7652(3) 0.43163(15) 0.20283(17) 0.0124(5) Uani 1 1 d .
C14 C 0.7034(3) 0.35869(16) 0.18305(18) 0.0165(6) Uani 1 1 d .
H14A H 0.6186 0.3574 0.1494 0.020 Uiso 1 1 calc R
C15 C 0.7640(3) 0.28806(17) 0.21190(19) 0.0210(6) Uani 1 1 d .
H15A H 0.7210 0.2390 0.1970 0.025 Uiso 1 1 calc R
C16 C 0.8863(3) 0.28846(17) 0.26214(19) 0.0211(6) Uani 1 1 d .
H16A H 0.9267 0.2402 0.2827 0.025 Uiso 1 1 calc R
C17 C 0.9492(3) 0.36062(17) 0.28208(18) 0.0182(6) Uani 1 1 d .
H17A H 1.0338 0.3615 0.3159 0.022 Uiso 1 1 calc R
C18 C 0.8896(3) 0.43165(16) 0.25298(17) 0.0147(5) Uani 1 1 d .
H18A H 0.9337 0.4805 0.2673 0.018 Uiso 1 1 calc R
C19 C 0.7752(2) 0.56605(16) 0.12149(17) 0.0129(5) Uani 1 1 d .
C20 C 0.8992(3) 0.54514(16) 0.09429(17) 0.0154(5) Uani 1 1 d .
H20A H 0.9314 0.4924 0.1024 0.019 Uiso 1 1 calc R
C21 C 0.9767(3) 0.60158(18) 0.05497(19) 0.0199(6) Uani 1 1 d .
H21A H 1.0616 0.5872 0.0367 0.024 Uiso 1 1 calc R
C22 C 0.9301(3) 0.67822(17) 0.04258(18) 0.0206(6) Uani 1 1 d .
H22A H 0.9842 0.7169 0.0176 0.025 Uiso 1 1 calc R
C23 C 0.8043(3) 0.69854(17) 0.06660(18) 0.0196(6) Uani 1 1 d .
H23A H 0.7711 0.7508 0.0565 0.023 Uiso 1 1 calc R
C24 C 0.7270(3) 0.64296(16) 0.10525(17) 0.0159(5) Uani 1 1 d .
H24A H 0.6404 0.6571 0.1209 0.019 Uiso 1 1 calc R
Cl1S Cl 0.49862(9) 0.81970(6) 0.12815(6) 0.0386(2) Uani 1 1 d .
Cl2S Cl 0.25232(8) 0.81905(5) 0.01371(6) 0.0387(2) Uani 1 1 d .
Cl3S Cl 0.50702(10) 0.83113(7) -0.05895(6) 0.0504(3) Uani 1 1 d .
C1S C 0.4214(3) 0.79026(17) 0.0255(2) 0.0215(6) Uani 1 1 d .
H1SA H 0.4259 0.7311 0.0215 0.026 Uiso 1 1 calc R

loop_
_atom_site_aniso_label
_atom_site_aniso_U_11
_atom_site_aniso_U_22
_atom_site_aniso_U_33
_atom_site_aniso_U_23
_atom_site_aniso_U_13
_atom_site_aniso_U_12
Pt1 0.00827(6) 0.01036(6) 0.01106(6) -0.00032(7) 0.00070(4) -0.00066(7)
Cl1 0.0147(3) 0.0150(3) 0.0172(3) 0.0004(3) 0.0024(2) 0.0032(2)
O1 0.0120(8) 0.0177(11) 0.0123(9) -0.0012(7) 0.0009(7) -0.0038(7)
N1 0.0083(9) 0.0146(11) 0.0144(10) -0.0008(10) -0.0003(7) -0.0006(9)
N2 0.0107(10) 0.0140(11) 0.0139(11) -0.0028(9) 0.0029(9) -0.0043(8)
N3 0.0138(11) 0.0147(12) 0.0164(12) -0.0020(9) 0.0034(9) -0.0023(9)
C1 0.0131(11) 0.0114(15) 0.0144(12) -0.0020(10) 0.0003(9) 0.0008(10)
C2 0.0118(11) 0.0136(14) 0.0111(11) -0.0018(10) -0.0001(9) -0.0019(10)
C3 0.0144(13) 0.0240(18) 0.0196(14) -0.0007(11) 0.0071(11) -0.0024(10)
C4 0.0244(16) 0.0292(18) 0.0287(18) -0.0056(14) 0.0068(14) 0.0056(13)
C5 0.0170(13) 0.0191(14) 0.0164(14) 0.0011(11) -0.0002(11) -0.0063(11)
C6 0.0319(17) 0.0181(15) 0.0207(15) -0.0003(12) 0.0018(13) -0.0086(13)
C7 0.0144(13) 0.0144(13) 0.0144(13) -0.0039(10) -0.0003(10) 0.0046(10)
C8 0.0170(13) 0.0153(13) 0.0167(14) -0.0034(11) -0.0005(11) 0.0007(11)
C9 0.0154(13) 0.0194(14) 0.0220(15) -0.0070(12) -0.0007(11) 0.0000(11)
C10 0.0176(14) 0.0296(16) 0.0169(15) -0.0063(12) -0.0044(11) 0.0041(12)
C11 0.0213(15) 0.0317(17) 0.0140(14) -0.0003(12) 0.0000(12) 0.0051(13)
C12 0.0176(14) 0.0172(13) 0.0181(14) -0.0009(11) -0.0002(11) 0.0026(10)
C13 0.0127(12) 0.0144(13) 0.0108(12) -0.0003(10) 0.0040(10) 0.0008(10)
C14 0.0177(13) 0.0153(13) 0.0161(14) -0.0011(11) -0.0003(11) -0.0004(11)
C15 0.0273(16) 0.0136(14) 0.0211(15) 0.0012(11) -0.0031(12) -0.0006(12)
C16 0.0262(16) 0.0161(14) 0.0206(15) 0.0054(12) 0.0011(12) 0.0055(12)
C17 0.0140(13) 0.0219(15) 0.0185(14) 0.0021(12) 0.0011(11) 0.0053(11)
C18 0.0145(13) 0.0159(13) 0.0137(13) -0.0008(10) 0.0006(10) 0.0001(10)
C19 0.0092(12) 0.0174(13) 0.0115(13) -0.0014(10) -0.0018(10) -0.0044(10)
C20 0.0146(13) 0.0178(14) 0.0139(13) -0.0005(11) 0.0009(10) -0.0011(11)
C21 0.0118(13) 0.0302(16) 0.0175(14) -0.0001(12) 0.0006(11) -0.0053(12)
C22 0.0217(15) 0.0226(15) 0.0169(14) 0.0034(12) -0.0007(12) -0.0121(12)
C23 0.0240(15) 0.0159(14) 0.0183(14) 0.0021(11) -0.0007(12) -0.0046(11)
C24 0.0132(13) 0.0184(14) 0.0157(14) -0.0004(11) -0.0003(11) -0.0028(11)
Cl1S 0.0380(5) 0.0460(5) 0.0298(5) -0.0133(4) -0.0068(4) 0.0087(4)
Cl2S 0.0190(4) 0.0439(5) 0.0521(6) -0.0131(4) -0.0015(4) 0.0043(4)
Cl3S 0.0384(5) 0.0752(7) 0.0385(5) 0.0147(5) 0.0089(4) -0.0181(5)
C1S 0.0204(15) 0.0190(15) 0.0250(16) -0.0018(12) 0.0022(12) -0.0035(12)

loop_
_atom_type_symbol
_atom_type_description
_atom_type_scat_dispersion_real
_atom_type_scat_dispersion_imag
_atom_type_scat_source
C C 0.0033 0.0016 'International Tables Vol C Tables 4.2.6.8 and 6.1.1.4'
H H 0.0000 0.0000 'International Tables Vol C Tables 4.2.6.8 and 6.1.1.4'
N N 0.0061 0.0033 'International Tables Vol C Tables 4.2.6.8 and 6.1.1.4'
O O 0.0106 0.0060 'International Tables Vol C Tables 4.2.6.8 and 6.1.1.4'
Cl Cl 0.1484 0.1585 'International Tables Vol C Tables 4.2.6.8 and 6.1.1.4'
Pt Pt -1.7033 8.3905 'International Tables Vol C Tables 4.2.6.8 and 6.1.1.4'

loop_
_geom_angle_atom_site_label_1
_geom_angle_atom_site_label_2
_geom_angle_atom_site_label_3
_geom_angle
_geom_angle_site_symmetry_1
_geom_angle_site_symmetry_3
N1 Pt1 N1 180.000(1) 3_665 .
N1 Pt1 Cl1 87.85(6) 3_665 .
N1 Pt1 Cl1 92.15(6) . .
N1 Pt1 Cl1 92.15(6) 3_665 3_665
N1 Pt1 Cl1 87.85(6) . 3_665
Cl1 Pt1 Cl1 180.0 . 3_665
C1 O1 N2 103.08(18) . .
C1 N1 C2 105.7(2) . .
C1 N1 Pt1 127.77(17) . .
C2 N1 Pt1 125.51(15) . .
C7 N2 O1 108.25(19) . .
C7 N2 C2 120.5(2) . .
O1 N2 C2 101.16(17) . .
C1 N3 C5 122.9(2) . .
C1 N3 C3 119.4(2) . .
C5 N3 C3 117.7(2) . .
N1 C1 N3 131.4(2) . .
N1 C1 O1 114.4(2) . .
N3 C1 O1 114.2(2) . .
N1 C2 N2 97.57(18) . .
N1 C2 C19 113.4(2) . .
N2 C2 C19 105.6(2) . .
N1 C2 C13 110.3(2) . .
N2 C2 C13 112.7(2) . .
C19 C2 C13 115.7(2) . .
N3 C3 C4 112.3(2) . .
N3 C3 H3A 109.1 . .
C4 C3 H3A 109.1 . .
N3 C3 H3B 109.1 . .
C4 C3 H3B 109.1 . .
H3A C3 H3B 107.9 . .
C3 C4 H4A 109.5 . .
C3 C4 H4B 109.5 . .
H4A C4 H4B 109.5 . .
C3 C4 H4C 109.5 . .
H4A C4 H4C 109.5 . .
H4B C4 H4C 109.5 . .
N3 C5 C6 110.9(2) . .
N3 C5 H5A 109.5 . .
C6 C5 H5A 109.5 . .
N3 C5 H5B 109.5 . .
C6 C5 H5B 109.5 . .
H5A C5 H5B 108.0 . .
C5 C6 H6A 109.5 . .
C5 C6 H6B 109.5 . .
H6A C6 H6B 109.5 . .
C5 C6 H6C 109.5 . .
H6A C6 H6C 109.5 . .
H6B C6 H6C 109.5 . .
C12 C7 C8 120.3(3) . .
C12 C7 N2 123.7(2) . .
C8 C7 N2 116.0(2) . .
C9 C8 C7 119.6(3) . .
C9 C8 H8A 120.2 . .
C7 C8 H8A 120.2 . .
C10 C9 C8 120.5(3) . .
C10 C9 H9A 119.7 . .
C8 C9 H9A 119.7 . .
C9 C10 C11 119.8(3) . .
C9 C10 H10A 120.1 . .
C11 C10 H10A 120.1 . .
C10 C11 C12 120.7(3) . .
C10 C11 H11A 119.6 . .
C12 C11 H11A 119.6 . .
C7 C12 C11 119.0(3) . .
C7 C12 H12A 120.5 . .
C11 C12 H12A 120.5 . .
C14 C13 C18 118.2(2) . .
C14 C13 C2 120.6(2) . .
C18 C13 C2 121.2(2) . .
C15 C14 C13 121.0(3) . .
C15 C14 H14A 119.5 . .
C13 C14 H14A 119.5 . .
C16 C15 C14 120.6(3) . .
C16 C15 H15A 119.7 . .
C14 C15 H15A 119.7 . .
C15 C16 C17 119.0(3) . .
C15 C16 H16A 120.5 . .
C17 C16 H16A 120.5 . .
C16 C17 C18 120.7(3) . .
C16 C17 H17A 119.6 . .
C18 C17 H17A 119.6 . .
C17 C18 C13 120.5(3) . .
C17 C18 H18A 119.8 . .
C13 C18 H18A 119.8 . .
C20 C19 C24 119.0(2) . .
C20 C19 C2 122.0(2) . .
C24 C19 C2 118.8(2) . .
C19 C20 C21 120.1(3) . .
C19 C20 H20A 120.0 . .
C21 C20 H20A 120.0 . .
C22 C21 C20 120.2(3) . .
C22 C21 H21A 119.9 . .
C20 C21 H21A 119.9 . .
C21 C22 C23 119.9(3) . .
C21 C22 H22A 120.1 . .
C23 C22 H22A 120.1 . .
C24 C23 C22 120.2(3) . .
C24 C23 H23A 119.9 . .
C22 C23 H23A 119.9 . .
C23 C24 C19 120.5(3) . .
C23 C24 H24A 119.7 . .
C19 C24 H24A 119.7 . .
Cl2S C1S Cl3S 110.32(17) . .
Cl2S C1S Cl1S 110.73(16) . .
Cl3S C1S Cl1S 110.04(16) . .
Cl2S C1S H1SA 108.6 . .
Cl3S C1S H1SA 108.6 . .
Cl1S C1S H1SA 108.6 . .

loop_
_geom_bond_atom_site_label_1
_geom_bond_atom_site_label_2
_geom_bond_distance
_geom_bond_site_symmetry_2
Pt1 N1 2.037(2) 3_665
Pt1 N1 2.037(2) .
Pt1 Cl1 2.3053(6) .
Pt1 Cl1 2.3053(6) 3_665
O1 C1 1.356(3) .
O1 N2 1.462(3) .
N1 C1 1.311(3) .
N1 C2 1.496(3) .
N2 C7 1.431(3) .
N2 C2 1.519(3) .
N3 C1 1.320(3) .
N3 C5 1.467(3) .
N3 C3 1.474(3) .
C2 C19 1.522(4) .
C2 C13 1.539(4) .
C3 C4 1.512(4) .
C3 H3A 0.9900 .
C3 H3B 0.9900 .
C4 H4A 0.9800 .
C4 H4B 0.9800 .
C4 H4C 0.9800 .
C5 C6 1.521(4) .
C5 H5A 0.9900 .
C5 H5B 0.9900 .
C6 H6A 0.9800 .
C6 H6B 0.9800 .
C6 H6C 0.9800 .
C7 C12 1.385(4) .
C7 C8 1.397(4) .
C8 C9 1.382(4) .
C8 H8A 0.9500 .
C9 C10 1.380(4) .
C9 H9A 0.9500 .
C10 C11 1.381(4) .
C10 H10A 0.9500 .
C11 C12 1.395(4) .
C11 H11A 0.9500 .
C12 H12A 0.9500 .
C13 C14 1.397(4) .
C13 C18 1.399(4) .
C14 C15 1.390(4) .
C14 H14A 0.9500 .
C15 C16 1.382(4) .
C15 H15A 0.9500 .
C16 C17 1.390(4) .
C16 H16A 0.9500 .
C17 C18 1.392(4) .
C17 H17A 0.9500 .
C18 H18A 0.9500 .
C19 C20 1.389(4) .
C19 C24 1.398(4) .
C20 C21 1.397(4) .
C20 H20A 0.9500 .
C21 C22 1.381(4) .
C21 H21A 0.9500 .
C22 C23 1.385(4) .
C22 H22A 0.9500 .
C23 C24 1.381(4) .
C23 H23A 0.9500 .
C24 H24A 0.9500 .
Cl1S C1S 1.755(3) .
Cl2S C1S 1.752(3) .
Cl3S C1S 1.754(3) .
C1S H1SA 1.0000 .

loop_
_geom_hbond_atom_site_label_D
_geom_hbond_atom_site_label_H
_geom_hbond_atom_site_label_A
_geom_hbond_distance_DH
_geom_hbond_distance_HA
_geom_hbond_distance_DA
_geom_hbond_angle_DHA
_geom_hbond_site_symmetry_A
_geom_hbond_publ_flag
C1S H1SA Cl1 1.00 2.47 3.406(3) 156 3_665 yes

loop_
_geom_torsion_atom_site_label_1
_geom_torsion_atom_site_label_2
_geom_torsion_atom_site_label_3
_geom_torsion_atom_site_label_4
_geom_torsion
_geom_torsion_site_symmetry_1
Cl1 Pt1 N1 C1 -134.0(2) .
Cl1 Pt1 N1 C1 46.0(2) 3_665
Cl1 Pt1 N1 C2 59.0(2) .
Cl1 Pt1 N1 C2 -121.0(2) 3_665
C1 O1 N2 C7 -163.25(19) .
C1 O1 N2 C2 -35.7(2) .
C2 N1 C1 N3 -166.1(3) .
Pt1 N1 C1 N3 24.9(4) .
C2 N1 C1 O1 12.0(3) .
Pt1 N1 C1 O1 -157.05(17) .
C5 N3 C1 N1 19.8(4) .
C3 N3 C1 N1 -161.5(3) .
C5 N3 C1 O1 -158.3(2) .
C3 N3 C1 O1 20.4(3) .
N2 O1 C1 N1 15.7(3) .
N2 O1 C1 N3 -165.9(2) .
C1 N1 C2 N2 -32.7(2) .
Pt1 N1 C2 N2 136.65(17) .
C1 N1 C2 C19 -143.4(2) .
Pt1 N1 C2 C19 26.0(3) .
C1 N1 C2 C13 84.9(2) .
Pt1 N1 C2 C13 -105.7(2) .
C7 N2 C2 N1 159.8(2) .
O1 N2 C2 N1 40.7(2) .
C7 N2 C2 C19 -83.2(3) .
O1 N2 C2 C19 157.63(18) .
C7 N2 C2 C13 44.0(3) .
O1 N2 C2 C13 -75.2(2) .
C1 N3 C3 C4 72.4(3) .
C5 N3 C3 C4 -108.9(3) .
C1 N3 C5 C6 106.0(3) .
C3 N3 C5 C6 -72.7(3) .
O1 N2 C7 C12 14.9(3) .
C2 N2 C7 C12 -100.7(3) .
O1 N2 C7 C8 -162.9(2) .
C2 N2 C7 C8 81.6(3) .
C12 C7 C8 C9 1.5(4) .
N2 C7 C8 C9 179.3(2) .
C7 C8 C9 C10 -1.8(4) .
C8 C9 C10 C11 0.6(4) .
C9 C10 C11 C12 0.9(4) .
C8 C7 C12 C11 0.0(4) .
N2 C7 C12 C11 -177.6(2) .
C10 C11 C12 C7 -1.2(4) .
N1 C2 C13 C14 4.1(3) .
N2 C2 C13 C14 111.9(3) .
C19 C2 C13 C14 -126.4(3) .
N1 C2 C13 C18 -172.9(2) .
N2 C2 C13 C18 -65.0(3) .
C19 C2 C13 C18 56.6(3) .
C18 C13 C14 C15 -0.4(4) .
C2 C13 C14 C15 -177.4(2) .
C13 C14 C15 C16 1.0(4) .
C14 C15 C16 C17 -1.2(4) .
C15 C16 C17 C18 0.8(4) .
C16 C17 C18 C13 -0.2(4) .
C14 C13 C18 C17 0.0(4) .
C2 C13 C18 C17 177.0(2) .
N1 C2 C19 C20 -123.0(3) .
N2 C2 C19 C20 131.3(2) .
C13 C2 C19 C20 6.0(3) .
N1 C2 C19 C24 61.2(3) .
N2 C2 C19 C24 -44.5(3) .
C13 C2 C19 C24 -169.8(2) .
C24 C19 C20 C21 2.9(4) .
C2 C19 C20 C21 -172.8(2) .
C19 C20 C21 C22 -0.3(4) .
C20 C21 C22 C23 -2.1(4) .
C21 C22 C23 C24 1.9(4) .
C22 C23 C24 C19 0.8(4) .
C20 C19 C24 C23 -3.2(4) .
C2 C19 C24 C23 172.7(2) .
